data_2017571
loop_
_publ_author_name
'Wierzbicka-Wieczorek, Maria'
'Kolitsch, Uwe'
'Tillmanns, Ekkehart'

_publ_section_title
;
 Ba~2~Gd~2~(Si~4~O~13~): a silicate with finite Si~4~O~13~ chains
;
_journal_coeditor_code LG3027
_journal_issue 3
_journal_name_full 'Acta Crystallographica Section C'
_journal_page_first i29
_journal_page_last i32
_journal_paper_doi 10.1107/S0108270110002842
_journal_volume 66
_journal_year 2010
_chemical_formula_iupac 'Ba2 Gd2 (Si4 O13)'
_chemical_formula_structural 'Ba2 Gd2 (Si4 O13)'
_chemical_formula_sum 'Ba2 Gd2 O13 Si4'
_chemical_formula_weight 909.52
_chemical_name_common 'barium gadolinium silicate'
_chemical_name_systematic
;
dibarium digadolinium(III) tetrasilicate
;
_space_group_IT_number 15
_symmetry_cell_setting monoclinic
_symmetry_space_group_name_Hall '-C 2yc'
_symmetry_space_group_name_H-M 'C 1 2/c 1'
_atom_sites_solution_primary direct
_atom_sites_solution_secondary difmap
_audit_creation_method SHELXL97
_cell_angle_alpha 90.00
_cell_angle_beta 104.08(3)
_cell_angle_gamma 90.00
_cell_formula_units_Z 4
_cell_length_a 12.896(3)
_cell_length_b 5.2120(10)
_cell_length_c 17.549(4)
_cell_measurement_reflns_used 11887
_cell_measurement_temperature 293(2)
_cell_measurement_theta_max 35.62
_cell_measurement_theta_min 1.00
_cell_volume 1144.1(5)
_computing_cell_refinement 'SAINT (Bruker, 2008)'
_computing_data_collection 'APEX2 (Bruker, 2008)'
_computing_data_reduction 'SAINT (Bruker, 2008)'
_computing_molecular_graphics 'ATOMS (Shape Software, 1999)'
_computing_publication_material 'SHELXL97 (Sheldrick, 2008)'
_computing_structure_refinement 'SHELXL97 (Sheldrick, 2008)'
_computing_structure_solution 'SHELXS97 (Sheldrick, 2008)'
_diffrn_ambient_temperature 293(2)
_diffrn_measured_fraction_theta_full 0.991
_diffrn_measured_fraction_theta_max 0.991
_diffrn_measurement_device_type 'Bruker APEXII CCD area-detector'
_diffrn_measurement_method '\f and \w scans'
_diffrn_radiation_monochromator graphite
_diffrn_radiation_source 'fine-focus sealed tube'
_diffrn_radiation_type MoK\a
_diffrn_radiation_wavelength 0.71073
_diffrn_reflns_av_R_equivalents 0.0318
_diffrn_reflns_av_sigmaI/netI 0.0319
_diffrn_reflns_limit_h_max 20
_diffrn_reflns_limit_h_min -20
_diffrn_reflns_limit_k_max 8
_diffrn_reflns_limit_k_min -8
_diffrn_reflns_limit_l_max 28
_diffrn_reflns_limit_l_min -26
_diffrn_reflns_number 11887
_diffrn_reflns_theta_full 35.62
_diffrn_reflns_theta_max 35.62
_diffrn_reflns_theta_min 2.39
_diffrn_standards_number 0
_exptl_absorpt_coefficient_mu 18.727
_exptl_absorpt_correction_T_max 0.7058
_exptl_absorpt_correction_T_min 0.3158
_exptl_absorpt_correction_type multi-scan
_exptl_absorpt_process_details '(SADABS; Bruker, 2006)'
_exptl_crystal_colour colourless
_exptl_crystal_density_diffrn 5.280
_exptl_crystal_density_method 'not measured'
_exptl_crystal_description fragment
_exptl_crystal_F_000 1600
_exptl_crystal_size_max 0.08
_exptl_crystal_size_mid 0.08
_exptl_crystal_size_min 0.02
_refine_diff_density_max 1.298
_refine_diff_density_min -1.651
_refine_ls_extinction_coef 0.000166(19)
_refine_ls_extinction_expression Fc^*^=kFc[1+0.001xFc^2^\l^3^/sin(2\q)]^-1/4^
_refine_ls_extinction_method 'SHELXL97 (Sheldrick, 2008)'
_refine_ls_goodness_of_fit_ref 1.035
_refine_ls_matrix_type full
_refine_ls_number_parameters 97
_refine_ls_number_reflns 2625
_refine_ls_number_restraints 0
_refine_ls_restrained_S_all 1.035
_refine_ls_R_factor_all 0.0474
_refine_ls_R_factor_gt 0.0264
_refine_ls_shift/su_max 0.001
_refine_ls_shift/su_mean 0.000
_refine_ls_structure_factor_coef Fsqd
_refine_ls_weighting_details 'calc w = 1/[\s^2^(Fo^2^)+(0.0150P)^2^+4.2000P] where P=(Fo^2^+2Fc^2^)/3'
_refine_ls_weighting_scheme calc
_refine_ls_wR_factor_gt 0.0417
_refine_ls_wR_factor_ref 0.0459
_reflns_number_gt 1910
_reflns_number_total 2625
_reflns_threshold_expression I>2\s(I)
_cod_data_source_file lg3027.cif
_cod_data_source_block I
_cod_original_sg_symbol_H-M 'C 2/c'
_cod_database_code 2017571
_cod_database_fobs_code 2017571

loop_
_symmetry_equiv_pos_as_xyz
'x, y, z'
'-x, y, -z+1/2'
'x+1/2, y+1/2, z'
'-x+1/2, y+1/2, -z+1/2'
'-x, -y, -z'
'x, -y, z-1/2'
'-x+1/2, -y+1/2, -z'
'x+1/2, -y+1/2, z-1/2'

loop_
_atom_site_type_symbol
_atom_site_label
_atom_site_fract_x
_atom_site_fract_y
_atom_site_fract_z
_atom_site_U_iso_or_equiv
_atom_site_adp_type
_atom_site_calc_flag
_atom_site_refinement_flags
_atom_site_occupancy
_atom_site_disorder_assembly
_atom_site_disorder_group
Ba Ba1 0.162201(16) 0.49502(5) 0.332923(11) 0.00826(5) Uani d . 1 . .
Gd Gd1 0.114286(13) 0.50948(4) 0.084515(9) 0.00546(4) Uani d . 1 . .
Si Si1 0.06246(8) 0.04460(18) 0.18398(6) 0.00503(18) Uani d . 1 . .
Si Si2 -0.11862(8) -0.03336(19) 0.04351(6) 0.00487(18) Uani d . 1 . .
O O1 0.0804(2) -0.2572(5) 0.18914(16) 0.0092(5) Uani d . 1 . .
O O2 0.1652(2) 0.2257(5) 0.19365(15) 0.0074(5) Uani d . 1 . .
O O3 0.0000 0.1445(7) 0.2500 0.0065(7) Uani d S 1 . .
O O4 -0.0187(2) 0.1427(5) 0.09994(16) 0.0060(5) Uani d . 1 . .
O O5 -0.1569(2) 0.0979(5) -0.04077(16) 0.0084(5) Uani d . 1 . .
O O6 -0.2058(2) -0.0416(5) 0.09656(15) 0.0080(5) Uani d . 1 . .
O O7 -0.0710(2) -0.3241(5) 0.03820(16) 0.0072(5) Uani d . 1 . .

loop_
_atom_site_aniso_label
_atom_site_aniso_U_11
_atom_site_aniso_U_22
_atom_site_aniso_U_33
_atom_site_aniso_U_12
_atom_site_aniso_U_13
_atom_site_aniso_U_23
Ba1 0.00868(10) 0.00808(9) 0.00807(9) -0.00205(9) 0.00215(7) -0.00115(9)
Gd1 0.00517(7) 0.00608(8) 0.00523(7) 0.00024(7) 0.00141(5) 0.00005(7)
Si1 0.0061(4) 0.0037(5) 0.0054(4) 0.0007(3) 0.0018(3) -0.0003(3)
Si2 0.0049(4) 0.0044(4) 0.0051(4) 0.0000(3) 0.0010(3) 0.0000(3)
O1 0.0165(15) 0.0057(11) 0.0057(12) 0.0031(10) 0.0032(10) -0.0002(9)
O2 0.0045(12) 0.0092(12) 0.0083(13) 0.0007(9) 0.0015(10) 0.0007(9)
O3 0.0091(18) 0.0074(16) 0.0045(16) 0.000 0.0045(14) 0.000
O4 0.0050(12) 0.0051(11) 0.0066(12) -0.0003(9) -0.0012(9) -0.0008(9)
O5 0.0083(13) 0.0095(12) 0.0069(12) -0.0006(10) 0.0007(10) 0.0017(9)
O6 0.0065(11) 0.0085(13) 0.0102(12) 0.0020(9) 0.0043(9) 0.0013(9)
O7 0.0076(12) 0.0050(11) 0.0091(13) 0.0006(9) 0.0025(10) -0.0015(9)

loop_
_atom_type_symbol
_atom_type_description
_atom_type_scat_dispersion_real
_atom_type_scat_dispersion_imag
_atom_type_scat_source
O O 0.0106 0.0060 'International Tables Vol C Tables 4.2.6.8 and 6.1.1.4'
Si Si 0.0817 0.0704 'International Tables Vol C Tables 4.2.6.8 and 6.1.1.4'
Ba Ba -0.3244 2.2819 'International Tables Vol C Tables 4.2.6.8 and 6.1.1.4'
Gd Gd -0.1653 3.9035 'International Tables Vol C Tables 4.2.6.8 and 6.1.1.4'

loop_
_geom_angle_atom_site_label_1
_geom_angle_atom_site_label_2
_geom_angle_atom_site_label_3
_geom_angle_site_symmetry_1
_geom_angle_site_symmetry_3
_geom_angle
_geom_angle_publ_flag
O2 Ba1 O6 4 2_565 65.74(8) no
O2 Ba1 O1 4 1_565 77.42(8) no
O6 Ba1 O1 2_565 1_565 89.49(8) no
O2 Ba1 O2 4 . 83.41(6) no
O6 Ba1 O2 2_565 . 142.42(8) no
O1 Ba1 O2 1_565 . 62.08(8) no
O2 Ba1 O5 4 8_556 69.62(8) no
O6 Ba1 O5 2_565 8_556 75.87(8) no
O1 Ba1 O5 1_565 8_556 147.00(8) no
O2 Ba1 O5 . 8_556 114.11(8) no
O2 Ba1 O3 4 . 136.81(6) no
O6 Ba1 O3 2_565 . 146.92(7) no
O1 Ba1 O3 1_565 . 76.72(8) no
O2 Ba1 O3 . . 53.92(6) no
O5 Ba1 O3 8_556 . 129.90(8) no
O2 Ba1 O7 4 2_565 119.71(8) no
O6 Ba1 O7 2_565 2_565 56.04(7) no
O1 Ba1 O7 1_565 2_565 114.24(8) no
O2 Ba1 O7 . 2_565 156.13(7) no
O5 Ba1 O7 8_556 2_565 82.01(8) no
O3 Ba1 O7 . 2_565 102.34(6) no
O2 Ba1 O4 4 2 162.15(7) no
O6 Ba1 O4 2_565 2 116.07(7) no
O1 Ba1 O4 1_565 2 119.73(8) no
O2 Ba1 O4 . 2 99.94(8) no
O5 Ba1 O4 8_556 2 93.24(7) no
O3 Ba1 O4 . 2 51.61(5) no
O7 Ba1 O4 2_565 2 60.10(7) no
O2 Ba1 O6 4 2 113.84(7) no
O6 Ba1 O6 2_565 2 129.33(10) no
O1 Ba1 O6 1_565 2 141.14(7) no
O2 Ba1 O6 . 2 81.70(7) no
O5 Ba1 O6 8_556 2 59.52(7) no
O3 Ba1 O6 . 2 70.39(7) no
O7 Ba1 O6 2_565 2 92.90(7) no
O4 Ba1 O6 2 2 50.17(7) no
O2 Ba1 O1 4 2_565 127.37(7) no
O6 Ba1 O1 2_565 2_565 77.96(7) no
O1 Ba1 O1 1_565 2_565 65.04(9) no
O2 Ba1 O1 . 2_565 107.64(8) no
O5 Ba1 O1 8_556 2_565 136.80(7) no
O3 Ba1 O1 . 2_565 68.96(7) no
O7 Ba1 O1 2_565 2_565 54.83(7) no
O4 Ba1 O1 2 2_565 68.58(7) no
O6 Ba1 O1 2 2_565 118.61(7) no
O6 Gd1 O5 3 5_565 79.36(9) no
O6 Gd1 O7 3 5 92.71(10) no
O5 Gd1 O7 5_565 5 94.86(9) no
O6 Gd1 O1 3 1_565 111.54(10) no
O5 Gd1 O1 5_565 1_565 84.51(9) no
O7 Gd1 O1 5 1_565 155.08(10) no
O6 Gd1 O2 3 . 77.24(9) no
O5 Gd1 O2 5_565 . 141.23(9) no
O7 Gd1 O2 5 . 116.63(9) no
O1 Gd1 O2 1_565 . 76.02(9) no
O6 Gd1 O7 3 1_565 160.24(9) no
O5 Gd1 O7 5_565 1_565 82.47(9) no
O7 Gd1 O7 5 1_565 81.11(10) no
O1 Gd1 O7 1_565 1_565 74.09(10) no
O2 Gd1 O7 . 1_565 122.31(9) no
O6 Gd1 O4 3 . 125.27(8) no
O5 Gd1 O4 5_565 . 153.87(9) no
O7 Gd1 O4 5 . 76.99(9) no
O1 Gd1 O4 1_565 . 92.67(9) no
O2 Gd1 O4 . . 61.58(9) no
O7 Gd1 O4 1_565 . 71.82(8) no
O1 Si1 O2 . . 118.16(15) no
O1 Si1 O3 . . 111.22(16) no
O2 Si1 O3 . . 105.81(14) no
O1 Si1 O4 . . 113.91(14) no
O2 Si1 O4 . . 103.76(14) no
O3 Si1 O4 . . 102.49(11) no
O5 Si2 O6 . . 116.19(15) no
O5 Si2 O7 . . 112.21(15) no
O6 Si2 O7 . . 109.14(14) no
O5 Si2 O4 . . 109.27(14) no
O6 Si2 O4 . . 102.33(14) no
O7 Si2 O4 . . 106.89(14) no
Si1 O3 Si1 2 . 143.2(2) yes
Si1 O4 Si2 . . 125.18(16) yes
Si2 Si1 Si1 . 2 99.88(5) yes

loop_
_geom_bond_atom_site_label_1
_geom_bond_atom_site_label_2
_geom_bond_site_symmetry_2
_geom_bond_distance
_geom_bond_publ_flag
Ba1 O2 4 2.669(3) yes
Ba1 O6 2_565 2.710(3) yes
Ba1 O1 1_565 2.802(3) yes
Ba1 O2 . 2.827(3) yes
Ba1 O5 8_556 2.841(3) yes
Ba1 O3 . 2.890(2) yes
Ba1 O7 2_565 2.947(3) yes
Ba1 O4 2 3.041(3) yes
Ba1 O6 2 3.055(3) yes
Ba1 O1 2_565 3.319(3) yes
Gd1 O6 3 2.294(3) yes
Gd1 O5 5_565 2.299(3) yes
Gd1 O7 5 2.302(3) yes
Gd1 O1 1_565 2.331(3) yes
Gd1 O2 . 2.382(3) yes
Gd1 O7 1_565 2.485(3) yes
Gd1 O4 . 2.625(3) yes
Si1 O1 . 1.589(3) yes
Si1 O2 . 1.602(3) yes
Si1 O3 . 1.6481(15) yes
Si1 O4 . 1.667(3) yes
Si2 O5 . 1.595(3) yes
Si2 O6 . 1.625(3) yes
Si2 O7 . 1.646(3) yes
Si2 O4 . 1.692(3) yes
